data_4507438
loop_
_publ_author_name
'Dey, Subal'
'Rana, Atanu'
'Dey, Somdatta Ghosh'
'Dey, Abhishek'

_publ_section_title
;
 Electrochemical Hydrogen Production in Acidic Water by an Azadithiolate
 Bridged Synthetic Hydrogenese Mimic: Role of Aqueous Solvation in
 Lowering Overpotential
;
_journal_issue 3
_journal_name_full 'ACS Catalysis'
_journal_page_first 429
_journal_paper_doi 10.1021/cs300835a
_journal_volume 3
_journal_year 2013
_chemical_formula_sum 'C14 H8 Br Fe2 N O6 S2'
_chemical_formula_weight 541.94
_chemical_name_systematic
; 
 ? 
;
_space_group_IT_number 2
_symmetry_cell_setting triclinic
_symmetry_space_group_name_Hall '-P 1'
_symmetry_space_group_name_H-M 'P -1'
_atom_sites_solution_hydrogens geom
_atom_sites_solution_primary direct
_atom_sites_solution_secondary difmap
_audit_creation_method SHELXL-97
_cell_angle_alpha 74.383(4)
_cell_angle_beta 86.307(4)
_cell_angle_gamma 80.513(5)
_cell_formula_units_Z 2
_cell_length_a 7.6922(17)
_cell_length_b 10.824(3)
_cell_length_c 11.227(3)
_cell_measurement_reflns_used 5650
_cell_measurement_temperature 150(2)
_cell_measurement_theta_max 31.53
_cell_measurement_theta_min 2.35
_cell_volume 887.7(4)
_computing_cell_refinement 'Bruker SMART'
_computing_data_collection 'Bruker SMART'
_computing_data_reduction 'Bruker SAINT'
_computing_molecular_graphics 'Bruker SHELXTL'
_computing_publication_material Ortep
_computing_structure_refinement 'SHELXL-97 (Sheldrick, 1997)'
_computing_structure_solution 'SHELXS-97 (Sheldrick, 1990)'
_diffrn_ambient_temperature 150(2)
_diffrn_measured_fraction_theta_full 0.997
_diffrn_measured_fraction_theta_max 0.997
_diffrn_measurement_device_type 'CCD area detector'
_diffrn_measurement_method 'phi and omega scans'
_diffrn_radiation_monochromator graphite
_diffrn_radiation_source 'fine-focus sealed tube'
_diffrn_radiation_type MoK\a
_diffrn_radiation_wavelength 0.71073
_diffrn_reflns_av_R_equivalents 0.0330
_diffrn_reflns_av_sigmaI/netI 0.0380
_diffrn_reflns_limit_h_max 8
_diffrn_reflns_limit_h_min -9
_diffrn_reflns_limit_k_max 12
_diffrn_reflns_limit_k_min -12
_diffrn_reflns_limit_l_max 13
_diffrn_reflns_limit_l_min -13
_diffrn_reflns_number 8092
_diffrn_reflns_theta_full 25.00
_diffrn_reflns_theta_max 25.00
_diffrn_reflns_theta_min 1.98
_exptl_absorpt_coefficient_mu 4.151
_exptl_absorpt_correction_T_max 0.7888
_exptl_absorpt_correction_T_min 0.6816
_exptl_absorpt_correction_type multi-scan
_exptl_absorpt_process_details Sadabs
_exptl_crystal_colour Plate
_exptl_crystal_density_diffrn 2.027
_exptl_crystal_density_method 'not measured'
_exptl_crystal_description red
_exptl_crystal_F_000 532
_exptl_crystal_size_max 0.10
_exptl_crystal_size_mid 0.08
_exptl_crystal_size_min 0.06
_refine_diff_density_max 1.115
_refine_diff_density_min -0.838
_refine_diff_density_rms 0.109
_refine_ls_extinction_method none
_refine_ls_goodness_of_fit_ref 0.782
_refine_ls_hydrogen_treatment constr
_refine_ls_matrix_type full
_refine_ls_number_parameters 235
_refine_ls_number_reflns 3114
_refine_ls_number_restraints 0
_refine_ls_restrained_S_all 0.782
_refine_ls_R_factor_all 0.0361
_refine_ls_R_factor_gt 0.0331
_refine_ls_shift/su_max 0.001
_refine_ls_shift/su_mean 0.000
_refine_ls_structure_factor_coef Fsqd
_refine_ls_weighting_details 'calc w=1/[\s^2^(Fo^2^)+(0.1000P)^2^+0.5589P] where P=(Fo^2^+2Fc^2^)/3'
_refine_ls_weighting_scheme calc
_refine_ls_wR_factor_gt 0.0950
_refine_ls_wR_factor_ref 0.0986
_reflns_number_gt 2858
_reflns_number_total 3114
_reflns_threshold_expression >2sigma(I)
_cod_data_source_file cs300835a_si_002.cif
_cod_data_source_block
;
;
_cod_depositor_comments
;
The following automatic conversions were performed:

'_symmetry_cell_setting' value 'Triclinic' changed to 'triclinic'
according to /home/saulius/struct/CIF-dictionaries/cif_core.dic
dictionary named 'cif_core.dic' version 2.4.2 from
2011-04-26.

'_exptl_absorpt_correction_type' value 'Multi-Scan'
changed to 'multi-scan' according to
/home/saulius/struct/CIF-dictionaries/cif_core.dic dictionary named
'cif_core.dic' version 2.4.2 from 2011-04-26.

Automatic conversion script
Id: cif_fix_values 1891 2012-01-12 08:04:46Z andrius 
;
_cod_original_cell_volume 887.8(3)
_cod_original_sg_symbol_H-M P-1
_cod_database_code 4507438

loop_
_symmetry_equiv_pos_as_xyz
'x, y, z'
'-x, -y, -z'

loop_
_atom_site_label
_atom_site_type_symbol
_atom_site_fract_x
_atom_site_fract_y
_atom_site_fract_z
_atom_site_U_iso_or_equiv
_atom_site_adp_type
_atom_site_occupancy
_atom_site_symmetry_multiplicity
_atom_site_calc_flag
_atom_site_refinement_flags
Fe2 Fe -0.22954(5) 0.26000(4) 0.61726(4) 0.01371(15) Uani 1 1 d .
S2 S -0.15810(10) 0.13490(7) 0.80833(7) 0.01548(19) Uani 1 1 d .
S1 S -0.05406(10) 0.39171(7) 0.65698(7) 0.01454(18) Uani 1 1 d .
N1 N -0.1078(3) 0.3342(2) 0.9132(2) 0.0171(5) Uani 1 1 d .
C5 C -0.3182(4) 0.1255(3) 0.5932(3) 0.0200(7) Uani 1 1 d .
O2 O 0.0922(3) -0.0664(2) 0.6335(2) 0.0282(6) Uani 1 1 d .
O4 O -0.1431(3) 0.3511(2) 0.3525(2) 0.0217(5) Uani 1 1 d .
C4 C -0.1789(4) 0.3188(3) 0.4549(3) 0.0157(6) Uani 1 1 d .
O3 O 0.3694(3) 0.1140(3) 0.8666(2) 0.0362(6) Uani 1 1 d .
C8 C -0.2027(4) 0.2273(3) 0.9265(3) 0.0206(7) Uani 1 1 d .
H8A H -0.3278 0.2604 0.9266 0.025 Uiso 1 1 calc R
H8B H -0.1766 0.1673 1.0069 0.025 Uiso 1 1 calc R
C9 C 0.0495(4) 0.3191(3) 0.9761(3) 0.0158(6) Uani 1 1 d .
C7 C -0.1428(4) 0.4331(3) 0.8017(3) 0.0180(6) Uani 1 1 d .
H7A H -0.0948 0.5085 0.8079 0.022 Uiso 1 1 calc R
H7B H -0.2695 0.4578 0.7946 0.022 Uiso 1 1 calc R
C2 C 0.0921(4) 0.0303(3) 0.6555(3) 0.0200(7) Uani 1 1 d .
Fe1 Fe 0.08018(5) 0.18360(4) 0.68823(4) 0.01388(15) Uani 1 1 d .
C13 C 0.3336(4) 0.3806(3) 0.9913(3) 0.0204(7) Uani 1 1 d .
H13 H 0.4214 0.4300 0.9568 0.025 Uiso 1 1 calc R
C11 C 0.2238(4) 0.2237(3) 1.1595(3) 0.0230(7) Uani 1 1 d .
H11 H 0.2376 0.1666 1.2378 0.028 Uiso 1 1 calc R
C14 C 0.1841(4) 0.3926(3) 0.9256(3) 0.0188(6) Uani 1 1 d .
H14 H 0.1718 0.4498 0.8472 0.023 Uiso 1 1 calc R
C10 C 0.0716(4) 0.2367(3) 1.0939(3) 0.0215(7) Uani 1 1 d .
H10 H -0.0173 0.1890 1.1299 0.026 Uiso 1 1 calc R
C3 C 0.2553(4) 0.1444(3) 0.7994(3) 0.0217(7) Uani 1 1 d .
C12 C 0.3549(4) 0.2968(3) 1.1071(3) 0.0191(7) Uani 1 1 d .
Br1 Br 0.55966(4) 0.28194(3) 1.19815(3) 0.02601(14) Uani 1 1 d .
O5 O -0.3758(3) 0.0403(2) 0.5804(2) 0.0304(6) Uani 1 1 d .
C6 C -0.4347(4) 0.3591(3) 0.6344(3) 0.0206(7) Uani 1 1 d .
O6 O -0.5634(3) 0.4247(2) 0.6469(2) 0.0312(6) Uani 1 1 d .
C1 C 0.2085(4) 0.2415(3) 0.5515(3) 0.0208(7) Uani 1 1 d .
O1 O 0.2857(3) 0.2788(2) 0.4623(2) 0.0314(6) Uani 1 1 d .

loop_
_atom_site_aniso_label
_atom_site_aniso_U_11
_atom_site_aniso_U_22
_atom_site_aniso_U_33
_atom_site_aniso_U_23
_atom_site_aniso_U_13
_atom_site_aniso_U_12
Fe2 0.0136(2) 0.0118(2) 0.0145(3) -0.00194(18) -0.00288(17) 0.00012(17)
S2 0.0168(4) 0.0127(4) 0.0153(4) -0.0014(3) -0.0004(3) -0.0013(3)
S1 0.0169(4) 0.0117(4) 0.0138(4) -0.0016(3) -0.0019(3) -0.0011(3)
N1 0.0191(13) 0.0141(13) 0.0172(13) -0.0028(10) -0.0024(10) -0.0011(10)
C5 0.0164(16) 0.0246(17) 0.0163(16) -0.0015(13) -0.0051(12) 0.0000(13)
O2 0.0414(15) 0.0153(12) 0.0275(13) -0.0076(10) 0.0010(11) -0.0002(10)
O4 0.0275(13) 0.0192(12) 0.0173(12) -0.0023(9) -0.0028(9) -0.0039(9)
C4 0.0131(14) 0.0098(14) 0.0236(18) -0.0034(12) -0.0063(12) 0.0008(11)
O3 0.0250(14) 0.0469(16) 0.0367(15) -0.0170(12) -0.0145(12) 0.0099(12)
C8 0.0206(16) 0.0246(17) 0.0194(16) -0.0100(14) 0.0027(13) -0.0052(13)
C9 0.0200(16) 0.0106(14) 0.0167(15) -0.0056(12) 0.0006(12) 0.0007(12)
C7 0.0179(16) 0.0197(16) 0.0159(16) -0.0067(13) -0.0010(12) 0.0020(12)
C2 0.0204(16) 0.0202(17) 0.0141(16) 0.0007(13) 0.0000(12) 0.0033(13)
Fe1 0.0135(3) 0.0125(2) 0.0140(3) -0.00222(18) -0.00127(17) 0.00104(17)
C13 0.0234(17) 0.0170(16) 0.0222(17) -0.0065(13) 0.0017(13) -0.0054(13)
C11 0.0248(18) 0.0173(16) 0.0208(17) 0.0035(13) -0.0017(13) -0.0001(13)
C14 0.0268(17) 0.0144(15) 0.0136(15) -0.0014(12) -0.0012(12) -0.0025(12)
C10 0.0248(17) 0.0169(16) 0.0196(17) 0.0016(13) 0.0003(13) -0.0055(13)
C3 0.0204(17) 0.0232(17) 0.0207(17) -0.0076(13) 0.0000(13) 0.0017(13)
C12 0.0182(16) 0.0231(17) 0.0167(16) -0.0073(13) -0.0030(12) -0.0003(13)
Br1 0.0200(2) 0.0378(2) 0.0191(2) -0.00706(16) -0.00462(14) -0.00040(15)
O5 0.0379(15) 0.0234(13) 0.0328(14) -0.0059(11) -0.0106(11) -0.0115(11)
C6 0.0221(18) 0.0191(16) 0.0198(16) -0.0034(13) -0.0037(13) -0.0022(14)
O6 0.0215(13) 0.0293(13) 0.0385(15) -0.0080(11) -0.0014(10) 0.0068(11)
C1 0.0179(16) 0.0188(16) 0.0244(18) -0.0054(13) -0.0051(13) 0.0021(13)
O1 0.0308(14) 0.0373(15) 0.0229(13) -0.0044(11) 0.0077(11) -0.0054(12)

loop_
_atom_type_symbol
_atom_type_description
_atom_type_scat_dispersion_real
_atom_type_scat_dispersion_imag
_atom_type_scat_source
C C 0.0033 0.0016 'International Tables Vol C Tables 4.2.6.8 and 6.1.1.4'
H H 0.0000 0.0000 'International Tables Vol C Tables 4.2.6.8 and 6.1.1.4'
N N 0.0061 0.0033 'International Tables Vol C Tables 4.2.6.8 and 6.1.1.4'
S S 0.1246 0.1234 'International Tables Vol C Tables 4.2.6.8 and 6.1.1.4'
Fe Fe 0.3463 0.8444 'International Tables Vol C Tables 4.2.6.8 and 6.1.1.4'
Br Br -0.2901 2.4595 'International Tables Vol C Tables 4.2.6.8 and 6.1.1.4'
O O 0.0106 0.0060 'International Tables Vol C Tables 4.2.6.8 and 6.1.1.4'

loop_
_geom_angle_atom_site_label_1
_geom_angle_atom_site_label_2
_geom_angle_atom_site_label_3
_geom_angle
C6 Fe2 C5 97.44(14)
C6 Fe2 C4 102.25(14)
C5 Fe2 C4 92.16(14)
C6 Fe2 S2 106.13(11)
C5 Fe2 S2 87.30(10)
C4 Fe2 S2 151.45(10)
C6 Fe2 S1 96.71(10)
C5 Fe2 S1 165.26(10)
C4 Fe2 S1 88.85(10)
S2 Fe2 S1 84.83(3)
C6 Fe2 Fe1 146.51(10)
C5 Fe2 Fe1 108.79(10)
C4 Fe2 Fe1 97.31(9)
S2 Fe2 Fe1 56.32(2)
S1 Fe2 Fe1 56.53(3)
C8 S2 Fe1 112.69(10)
C8 S2 Fe2 112.04(11)
Fe1 S2 Fe2 67.30(3)
C7 S1 Fe2 106.32(10)
C7 S1 Fe1 113.32(10)
Fe2 S1 Fe1 67.03(3)
C9 N1 C7 120.6(3)
C9 N1 C8 121.3(3)
C7 N1 C8 113.7(3)
O5 C5 Fe2 178.5(3)
O4 C4 Fe2 177.2(3)
N1 C8 S2 116.9(2)
N1 C8 H8A 108.1
S2 C8 H8A 108.1
N1 C8 H8B 108.1
S2 C8 H8B 108.1
H8A C8 H8B 107.3
C10 C9 C14 117.9(3)
C10 C9 N1 120.5(3)
C14 C9 N1 121.5(3)
N1 C7 S1 116.3(2)
N1 C7 H7A 108.2
S1 C7 H7A 108.2
N1 C7 H7B 108.2
S1 C7 H7B 108.2
H7A C7 H7B 107.4
O2 C2 Fe1 177.1(3)
C2 Fe1 C1 91.01(14)
C2 Fe1 C3 99.72(15)
C1 Fe1 C3 97.93(14)
C2 Fe1 S2 87.05(10)
C1 Fe1 S2 159.10(10)
C3 Fe1 S2 102.91(11)
C2 Fe1 S1 148.40(10)
C1 Fe1 S1 86.02(11)
C3 Fe1 S1 111.86(11)
S2 Fe1 S1 84.81(3)
C2 Fe1 Fe2 93.97(10)
C1 Fe1 Fe2 103.08(10)
C3 Fe1 Fe2 154.66(10)
S2 Fe1 Fe2 56.38(3)
S1 Fe1 Fe2 56.44(2)
C14 C13 C12 120.8(3)
C14 C13 H13 119.6
C12 C13 H13 119.6
C12 C11 C10 119.5(3)
C12 C11 H11 120.3
C10 C11 H11 120.3
C13 C14 C9 120.5(3)
C13 C14 H14 119.7
C9 C14 H14 119.7
C9 C10 C11 121.4(3)
C9 C10 H10 119.3
C11 C10 H10 119.3
O3 C3 Fe1 176.2(3)
C11 C12 C13 119.8(3)
C11 C12 Br1 119.4(2)
C13 C12 Br1 120.8(2)
O6 C6 Fe2 178.0(3)
O1 C1 Fe1 177.9(3)

loop_
_geom_bond_atom_site_label_1
_geom_bond_atom_site_label_2
_geom_bond_distance
Fe2 C6 1.787(3)
Fe2 C5 1.794(3)
Fe2 C4 1.802(3)
Fe2 S2 2.2539(9)
Fe2 S1 2.2600(9)
Fe2 Fe1 2.4970(8)
S2 C8 1.850(3)
S2 Fe1 2.2523(9)
S1 C7 1.858(3)
S1 Fe1 2.2623(9)
N1 C9 1.405(4)
N1 C7 1.419(4)
N1 C8 1.437(4)
C5 O5 1.133(4)
O2 C2 1.138(4)
O4 C4 1.137(4)
O3 C3 1.142(4)
C8 H8A 0.9700
C8 H8B 0.9700
C9 C10 1.384(5)
C9 C14 1.407(4)
C7 H7A 0.9700
C7 H7B 0.9700
C2 Fe1 1.781(3)
Fe1 C1 1.793(3)
Fe1 C3 1.815(3)
C13 C14 1.376(5)
C13 C12 1.373(5)
C13 H13 0.9300
C11 C12 1.387(5)
C11 C10 1.391(5)
C11 H11 0.9300
C14 H14 0.9300
C10 H10 0.9300
C12 Br1 1.894(3)
C6 O6 1.143(4)
C1 O1 1.141(4)
